data_4310332
loop_
_publ_author_name
'Keith Izod'
'Stephen T. Liddle'
'William Clegg'

_publ_section_title
;
 A Convenient Route to Lanthanide Triiodide THF Solvates. Crystal
 Structures of LnI3(THF)4 [Ln = Pr] and LnI3(THF)3.5 [Ln = Nd, Gd, Y]
;
_journal_name_full 'Inorganic Chemistry'
_journal_page_first 214
_journal_page_last 218
_journal_paper_doi 10.1021/ic034851u
_journal_volume 43
_journal_year 2004
_chemical_formula_sum 'C28 H56 I6 O7 Y2'
_chemical_formula_weight 1443.95
_chemical_name_systematic
;
 ?
;
_space_group_IT_number 15
_symmetry_cell_setting monoclinic
_symmetry_space_group_name_Hall '-C 2yc'
_symmetry_space_group_name_H-M 'C 1 2/c 1'
_atom_sites_solution_hydrogens geom
_atom_sites_solution_primary direct
_atom_sites_solution_secondary difmap
_audit_creation_method SHELXL-97
_cell_angle_alpha 90.00
_cell_angle_beta 98.204(2)
_cell_angle_gamma 90.00
_cell_formula_units_Z 4
_cell_length_a 12.7749(14)
_cell_length_b 12.0737(14)
_cell_length_c 28.626(3)
_cell_measurement_reflns_used 8564
_cell_measurement_temperature 160(2)
_cell_measurement_theta_max 28.56
_cell_measurement_theta_min 2.33
_cell_volume 4370.1(8)
_computing_cell_refinement 'Bruker SAINT'
_computing_data_collection 'Bruker SMART'
_computing_data_reduction 'Bruker SAINT'
_computing_molecular_graphics 'Bruker SHELXTL'
_computing_publication_material 'Bruker SHELXTL and local programs'
_computing_structure_refinement 'Bruker SHELXTL'
_computing_structure_solution 'Bruker SHELXTL'
_diffrn_ambient_temperature 160(2)
_diffrn_measured_fraction_theta_full 0.996
_diffrn_measured_fraction_theta_max 0.937
_diffrn_measurement_device_type 'Bruker SMART 1K CCD diffractometer'
_diffrn_measurement_method '\w rotation with narrow frames'
_diffrn_radiation_monochromator graphite
_diffrn_radiation_source 'fine-focus sealed tube'
_diffrn_radiation_type MoK\a
_diffrn_radiation_wavelength 0.71073
_diffrn_reflns_av_R_equivalents 0.0761
_diffrn_reflns_av_sigmaI/netI 0.0866
_diffrn_reflns_limit_h_max 16
_diffrn_reflns_limit_h_min -16
_diffrn_reflns_limit_k_max 15
_diffrn_reflns_limit_k_min -15
_diffrn_reflns_limit_l_max 36
_diffrn_reflns_limit_l_min -36
_diffrn_reflns_number 18385
_diffrn_reflns_theta_full 26.00
_diffrn_reflns_theta_max 28.61
_diffrn_reflns_theta_min 2.33
_diffrn_standards_number 0
_exptl_absorpt_coefficient_mu 6.916
_exptl_absorpt_correction_T_max 0.545
_exptl_absorpt_correction_T_min 0.288
_exptl_absorpt_correction_type multi-scan
_exptl_absorpt_process_details SADABS
_exptl_crystal_colour 'Pale Yellow'
_exptl_crystal_density_diffrn 2.195
_exptl_crystal_density_method 'not measured'
_exptl_crystal_description Block
_exptl_crystal_F_000 2704
_exptl_crystal_size_max 0.24
_exptl_crystal_size_mid 0.22
_exptl_crystal_size_min 0.10
_refine_diff_density_max 2.178
_refine_diff_density_min -1.214
_refine_diff_density_rms 0.268
_refine_ls_extinction_method none
_refine_ls_goodness_of_fit_ref 1.021
_refine_ls_hydrogen_treatment constr
_refine_ls_matrix_type full
_refine_ls_number_parameters 197
_refine_ls_number_reflns 5240
_refine_ls_number_restraints 0
_refine_ls_restrained_S_all 1.021
_refine_ls_R_factor_all 0.0969
_refine_ls_R_factor_gt 0.0505
_refine_ls_shift/su_max 0.000
_refine_ls_shift/su_mean 0.000
_refine_ls_structure_factor_coef Fsqd
_refine_ls_weighting_details 'calc w=1/[\s^2^(Fo^2^)+(0.0667P)^2^+0.0000P] where P=(Fo^2^+2Fc^2^)/3'
_refine_ls_weighting_scheme calc
_refine_ls_wR_factor_gt 0.1156
_refine_ls_wR_factor_ref 0.1351
_reflns_number_gt 3458
_reflns_number_total 5240
_reflns_threshold_expression I>2\s(I)
_cod_data_source_file ic034851usi20030718_093204.cif
_cod_data_source_block ki111
_cod_depositor_comments
;
The following automatic conversions were performed:
'_symmetry_cell_setting' value 'Monoclinic' changed to 'monoclinic'
according to '/home/saulius/struct/CIF-dictionaries/cif_core.dic'
dictionary named 'cif_core.dic' version 2.4.1 from 2010-06-29.

Automatic conversion script
Id: cif_fix_enum 1527 2010-12-29 10:47:43Z saulius 
;
_cod_original_cell_volume 4370.1(9)
_cod_original_sg_symbol_H-M 'C 2/c'
_cod_database_code 4310332

loop_
_symmetry_equiv_pos_as_xyz
'x, y, z'
'-x, y, -z+1/2'
'x+1/2, y+1/2, z'
'-x+1/2, y+1/2, -z+1/2'
'-x, -y, -z'
'x, -y, z-1/2'
'-x+1/2, -y+1/2, -z'
'x+1/2, -y+1/2, z-1/2'

loop_
_atom_site_label
_atom_site_type_symbol
_atom_site_fract_x
_atom_site_fract_y
_atom_site_fract_z
_atom_site_U_iso_or_equiv
_atom_site_adp_type
_atom_site_occupancy
_atom_site_symmetry_multiplicity
_atom_site_calc_flag
_atom_site_refinement_flags
_atom_site_disorder_assembly
_atom_site_disorder_group
Y1 Y 0.0000 0.5000 0.0000 0.0173(2) Uani 1 2 d S . .
I1 I 0.08759(5) 0.59592(5) 0.09492(2) 0.02579(17) Uani 1 1 d . . .
I2 I 0.03255(5) 0.26848(5) 0.03713(2) 0.02669(17) Uani 1 1 d . . .
O1 O -0.1694(4) 0.4945(5) 0.0183(2) 0.0224(13) Uani 1 1 d . . .
C1 C -0.2441(7) 0.4000(8) 0.0153(4) 0.029(2) Uani 1 1 d . . .
H1A H -0.2082 0.3319 0.0285 0.034 Uiso 1 1 calc R . .
H1B H -0.2754 0.3859 -0.0178 0.034 Uiso 1 1 calc R . .
C2 C -0.3288(8) 0.4370(8) 0.0448(4) 0.035(2) Uani 1 1 d . . .
H2A H -0.3924 0.4647 0.0243 0.042 Uiso 1 1 calc R . .
H2B H -0.3496 0.3751 0.0642 0.042 Uiso 1 1 calc R . .
C3 C -0.2768(8) 0.5282(8) 0.0754(3) 0.033(2) Uani 1 1 d . . .
H3A H -0.3300 0.5785 0.0859 0.040 Uiso 1 1 calc R . .
H3B H -0.2317 0.4978 0.1035 0.040 Uiso 1 1 calc R . .
C4 C -0.2128(7) 0.5855(7) 0.0439(3) 0.024(2) Uani 1 1 d . . .
H4A H -0.2572 0.6354 0.0219 0.029 Uiso 1 1 calc R . .
H4B H -0.1555 0.6292 0.0622 0.029 Uiso 1 1 calc R . .
Y2 Y 0.0000 -0.00088(9) 0.2500 0.0120(2) Uani 1 2 d S . .
I3 I 0.21063(4) 0.00032(5) 0.21761(2) 0.02312(16) Uani 1 1 d . . .
O2 O 0.0473(4) 0.1588(5) 0.29750(19) 0.0187(13) Uani 1 1 d . . .
C5 C -0.0239(7) 0.2445(7) 0.3103(3) 0.0223(19) Uani 1 1 d . . .
H5A H -0.0674 0.2161 0.3336 0.027 Uiso 1 1 calc R . .
H5B H -0.0714 0.2707 0.2821 0.027 Uiso 1 1 calc R . .
C6 C 0.0486(8) 0.3377(8) 0.3315(4) 0.031(2) Uani 1 1 d . . .
H6A H 0.0665 0.3889 0.3067 0.038 Uiso 1 1 calc R . .
H6B H 0.0159 0.3803 0.3552 0.038 Uiso 1 1 calc R . .
C7 C 0.1445(8) 0.2745(8) 0.3540(3) 0.030(2) Uani 1 1 d . . .
H7A H 0.2079 0.3227 0.3588 0.036 Uiso 1 1 calc R . .
H7B H 0.1330 0.2431 0.3848 0.036 Uiso 1 1 calc R . .
C8 C 0.1559(7) 0.1851(8) 0.3191(3) 0.024(2) Uani 1 1 d . . .
H8A H 0.1984 0.2113 0.2949 0.029 Uiso 1 1 calc R . .
H8B H 0.1907 0.1192 0.3350 0.029 Uiso 1 1 calc R . .
O3 O 0.0808(5) -0.0624(4) 0.32605(19) 0.0180(13) Uani 1 1 d . . .
C9 C 0.0418(9) -0.0428(9) 0.3708(3) 0.037(3) Uani 1 1 d . . .
H9A H -0.0281 -0.0781 0.3709 0.045 Uiso 1 1 calc R . .
H9B H 0.0351 0.0376 0.3765 0.045 Uiso 1 1 calc R . .
C10 C 0.1252(10) -0.0953(12) 0.4085(3) 0.054(4) Uani 1 1 d . . .
H10A H 0.1791 -0.0403 0.4215 0.065 Uiso 1 1 calc R . .
H10B H 0.0918 -0.1269 0.4347 0.065 Uiso 1 1 calc R . .
C11 C 0.1730(9) -0.1847(11) 0.3816(4) 0.048(3) Uani 1 1 d . . .
H11A H 0.2449 -0.2045 0.3972 0.057 Uiso 1 1 calc R . .
H11B H 0.1284 -0.2521 0.3787 0.057 Uiso 1 1 calc R . .
C12 C 0.1767(7) -0.1326(8) 0.3342(3) 0.028(2) Uani 1 1 d . . .
H12A H 0.2414 -0.0872 0.3346 0.034 Uiso 1 1 calc R . .
H12B H 0.1753 -0.1898 0.3094 0.034 Uiso 1 1 calc R . .
O4 O 0.0000 -0.1993(6) 0.2500 0.0146(17) Uani 1 2 d S . .
C13 C 0.0529(7) -0.2681(7) 0.2190(3) 0.0215(19) Uani 1 1 d . . .
H13A H 0.1305 -0.2656 0.2285 0.026 Uiso 1 1 calc R . .
H13B H 0.0363 -0.2426 0.1860 0.026 Uiso 1 1 calc R . .
C14 C 0.0112(7) -0.3856(7) 0.2243(3) 0.025(2) Uani 1 1 d . . .
H14A H 0.0649 -0.4419 0.2193 0.030 Uiso 1 1 calc R . .
H14B H -0.0541 -0.3993 0.2019 0.030 Uiso 1 1 calc R . .

loop_
_atom_site_aniso_label
_atom_site_aniso_U_11
_atom_site_aniso_U_22
_atom_site_aniso_U_33
_atom_site_aniso_U_23
_atom_site_aniso_U_13
_atom_site_aniso_U_12
Y1 0.0142(6) 0.0164(6) 0.0210(6) -0.0049(5) 0.0020(4) 0.0031(5)
I1 0.0263(3) 0.0299(3) 0.0200(3) -0.0065(2) -0.0008(2) 0.0001(3)
I2 0.0256(3) 0.0197(3) 0.0343(4) 0.0038(3) 0.0027(2) 0.0083(3)
O1 0.013(3) 0.022(3) 0.035(4) -0.012(3) 0.011(3) 0.000(3)
C1 0.019(5) 0.022(5) 0.044(6) -0.005(4) 0.005(4) -0.004(4)
C2 0.033(6) 0.027(5) 0.049(6) 0.007(5) 0.019(5) 0.006(4)
C3 0.044(6) 0.024(5) 0.034(6) 0.007(4) 0.016(5) 0.022(5)
C4 0.022(5) 0.017(4) 0.033(5) -0.007(4) 0.006(4) 0.009(4)
Y2 0.0110(5) 0.0115(5) 0.0137(5) 0.000 0.0023(4) 0.000
I3 0.0139(3) 0.0280(3) 0.0291(3) -0.0039(2) 0.0084(2) -0.0019(2)
O2 0.015(3) 0.016(3) 0.024(3) -0.006(2) -0.002(2) -0.001(2)
C5 0.023(5) 0.014(4) 0.031(5) -0.002(4) 0.008(4) 0.005(4)
C6 0.033(6) 0.020(5) 0.043(6) -0.008(4) 0.012(5) -0.005(4)
C7 0.036(6) 0.025(5) 0.029(5) -0.017(4) 0.004(4) -0.016(4)
C8 0.011(4) 0.026(5) 0.033(5) -0.003(4) -0.003(4) -0.005(4)
O3 0.026(3) 0.011(3) 0.016(3) 0.007(2) 0.000(2) 0.002(2)
C9 0.051(7) 0.041(6) 0.020(5) 0.000(4) 0.005(5) -0.003(5)
C10 0.060(8) 0.084(10) 0.015(5) 0.022(6) -0.005(5) -0.017(7)
C11 0.034(6) 0.056(8) 0.049(7) 0.035(6) -0.011(5) -0.008(6)
C12 0.015(5) 0.030(5) 0.036(5) 0.011(4) -0.006(4) 0.003(4)
O4 0.017(4) 0.011(4) 0.017(4) 0.000 0.005(3) 0.000
C13 0.024(5) 0.017(4) 0.023(5) -0.004(4) 0.004(4) 0.001(4)
C14 0.022(5) 0.018(5) 0.034(5) -0.009(4) 0.000(4) 0.002(4)

loop_
_atom_type_symbol
_atom_type_description
_atom_type_scat_dispersion_real
_atom_type_scat_dispersion_imag
_atom_type_scat_source
C C 0.0033 0.0016 'International Tables Vol C Tables 4.2.6.8 and 6.1.1.4'
H H 0.0000 0.0000 'International Tables Vol C Tables 4.2.6.8 and 6.1.1.4'
O O 0.0106 0.0060 'International Tables Vol C Tables 4.2.6.8 and 6.1.1.4'
Y Y -2.7962 3.5667 'International Tables Vol C Tables 4.2.6.8 and 6.1.1.4'
I I -0.4742 1.8119 'International Tables Vol C Tables 4.2.6.8 and 6.1.1.4'

loop_
_geom_angle_atom_site_label_1
_geom_angle_atom_site_label_2
_geom_angle_atom_site_label_3
_geom_angle
_geom_angle_site_symmetry_1
_geom_angle_site_symmetry_3
_geom_angle_publ_flag
I1 Y1 I1 180 . 5_565 ?
I1 Y1 I2 91.359(18) . . ?
I1 Y1 I2 88.641(18) 5_565 . ?
I1 Y1 I2 91.359(18) 5_565 5_565 ?
I1 Y1 I2 88.641(18) . 5_565 ?
I1 Y1 O1 92.63(14) . . ?
I1 Y1 O1 87.37(14) 5_565 . ?
I1 Y1 O1 92.63(14) 5_565 5_565 ?
I1 Y1 O1 87.37(14) . 5_565 ?
I2 Y1 I2 180 . 5_565 ?
I2 Y1 O1 88.83(15) . . ?
I2 Y1 O1 91.17(15) . 5_565 ?
I2 Y1 O1 91.17(15) 5_565 . ?
I2 Y1 O1 88.83(15) 5_565 5_565 ?
O1 Y1 O1 180 . 5_565 ?
Y1 O1 C1 128.9(5) . . ?
Y1 O1 C4 121.7(5) . . ?
C1 O1 C4 108.6(6) . . ?
O1 C1 C2 104.1(7) . . ?
C1 C2 C3 104.3(8) . . ?
C2 C3 C4 103.0(8) . . ?
O1 C4 C3 103.6(7) . . ?
I3 Y2 I3 179.44(5) . 2 ?
I3 Y2 O2 90.40(14) . . ?
I3 Y2 O2 89.15(14) 2 . ?
I3 Y2 O2 90.40(14) 2 2 ?
I3 Y2 O2 89.15(14) . 2 ?
I3 Y2 O3 89.61(15) . . ?
I3 Y2 O3 89.61(15) 2 2 ?
I3 Y2 O3 90.56(15) 2 . ?
I3 Y2 O3 90.56(15) . 2 ?
I3 Y2 O4 90.28(2) . . ?
I3 Y2 O4 90.28(2) 2 . ?
O2 Y2 O2 72.2(3) . 2 ?
O2 Y2 O3 72.00(19) . . ?
O2 Y2 O3 144.21(19) . 2 ?
O2 Y2 O3 72.00(19) 2 2 ?
O2 Y2 O3 144.21(19) 2 . ?
O2 Y2 O4 143.88(13) . . ?
O2 Y2 O4 143.88(14) 2 . ?
O3 Y2 O3 143.8(3) . 2 ?
O3 Y2 O4 71.89(13) . . ?
O3 Y2 O4 71.89(13) 2 . ?
Y2 O2 C5 126.8(5) . . ?
Y2 O2 C8 124.1(5) . . ?
C5 O2 C8 109.0(6) . . ?
O2 C5 C6 105.0(7) . . ?
C5 C6 C7 101.9(7) . . ?
C6 C7 C8 103.2(7) . . ?
O2 C8 C7 105.2(7) . . ?
Y2 O3 C9 126.3(5) . . ?
Y2 O3 C12 124.2(5) . . ?
C9 O3 C12 109.4(7) . . ?
O3 C9 C10 105.1(9) . . ?
C9 C10 C11 103.1(8) . . ?
C10 C11 C12 103.2(9) . . ?
O3 C12 C11 104.5(8) . . ?
Y2 O4 C13 125.0(4) . . ?
Y2 O4 C13 125.0(4) . 2 ?
C13 O4 C13 110.1(9) . 2 ?
O4 C13 C14 105.8(7) . . ?
C13 C14 C14 102.0(5) . 2 ?

loop_
_geom_bond_atom_site_label_1
_geom_bond_atom_site_label_2
_geom_bond_distance
_geom_bond_site_symmetry_2
_geom_bond_publ_flag
Y1 I1 3.0181(6) . ?
Y1 I1 3.0181(6) 5_565 ?
Y1 I2 2.9984(7) . ?
Y1 I2 2.9984(7) 5_565 ?
Y1 O1 2.299(6) . ?
Y1 O1 2.299(6) 5_565 ?
O1 C1 1.482(10) . ?
O1 C4 1.473(10) . ?
C1 C2 1.531(13) . ?
C2 C3 1.502(15) . ?
C3 C4 1.474(13) . ?
Y2 I3 2.9685(6) . ?
Y2 I3 2.9685(6) 2 ?
Y2 O2 2.387(5) . ?
Y2 O2 2.387(5) 2 ?
Y2 O3 2.391(5) . ?
Y2 O3 2.391(5) 2 ?
Y2 O4 2.395(7) . ?
O2 C5 1.457(10) . ?
O2 C8 1.471(9) . ?
C5 C6 1.527(12) . ?
C6 C7 1.509(14) . ?
C7 C8 1.493(12) . ?
O3 C9 1.458(11) . ?
O3 C12 1.481(10) . ?
C9 C10 1.542(15) . ?
C10 C11 1.506(19) . ?
C11 C12 1.503(14) . ?
O4 C13 1.450(9) . ?
O4 C13 1.450(9) 2 ?
C13 C14 1.530(12) . ?
C14 C14 1.541(18) 2 ?
